data_7004419
loop_
_publ_author_name
'Tyan, Marina R.'
'Bokach, Nadezhda A.'
'Wang, Meng-Jiy'
'Haukka, Matti'
'Kuznetsov, Maxim L.'
'Kukushkin, Vadim Yu.'

_publ_section_title
;
 Facile cyanamide--ammonia coupling mediated by cis- and trans-[PtIIL2]
 centers and giving metal-bound guanidines
;
_journal_issue 38
_journal_name_full 'Dalton Transactions'
_journal_page_first 5178
_journal_page_last 5188
_journal_paper_doi 10.1039/b806862c
_journal_year 2008
_chemical_formula_moiety '2(C24 H20 B), C6 H24 N8 Pt, 2(C3 H6 O)'
_chemical_formula_sum 'C60 H76 B2 N8 O2 Pt'
_chemical_formula_weight 1158.00
_chemical_name_systematic
;
?
;
_space_group_IT_number 2
_symmetry_cell_setting triclinic
_symmetry_space_group_name_Hall '-P 1'
_symmetry_space_group_name_H-M 'P -1'
_atom_sites_solution_hydrogens mixed
_atom_sites_solution_primary direct
_atom_sites_solution_secondary difmap
_audit_creation_method SHELXL-97
_cell_angle_alpha 93.241(3)
_cell_angle_beta 95.434(4)
_cell_angle_gamma 90.226(4)
_cell_formula_units_Z 4
_cell_length_a 11.1727(7)
_cell_length_b 21.6856(14)
_cell_length_c 23.5050(16)
_cell_measurement_reflns_used 129531
_cell_measurement_temperature 120(2)
_cell_measurement_theta_max 25.03
_cell_measurement_theta_min 1.00
_cell_volume 5660.0(6)
_computing_cell_refinement 'Denzo/Scalepack (Otwinowski & Minor, 1997)'
_computing_data_collection 'Collect (Bruker AXS BV, 1997-2004)'
_computing_data_reduction 'Denzo/Scalepack (Otwinowski & Minor, 1997)'
_computing_molecular_graphics 'Diamond v.3.1d (Brandenburg, 2006)'
_computing_publication_material 'SHELXL-97 (Sheldrick, 1997)'
_computing_structure_refinement 'SHELXL-97 (Sheldrick, 1997)'
_computing_structure_solution 'SHELXS-97 (Sheldrick, 1997)'
_diffrn_ambient_temperature 120(2)
_diffrn_detector_area_resol_mean 9
_diffrn_measured_fraction_theta_full 0.848
_diffrn_measured_fraction_theta_max 0.847
_diffrn_measurement_device '95mm CCD camera on \k-goniostat'
_diffrn_measurement_device_type 'Nonius KappaCCD'
_diffrn_measurement_method '\f scans and \w scans with \k offset'
_diffrn_radiation_monochromator 'horizontally mounted graphite crystal'
_diffrn_radiation_source 'fine-focus sealed tube'
_diffrn_radiation_type MoK\a
_diffrn_radiation_wavelength 0.71073
_diffrn_reflns_av_R_equivalents 0.1346
_diffrn_reflns_av_sigmaI/netI 0.1526
_diffrn_reflns_limit_h_max 12
_diffrn_reflns_limit_h_min -13
_diffrn_reflns_limit_k_max 25
_diffrn_reflns_limit_k_min -25
_diffrn_reflns_limit_l_max 27
_diffrn_reflns_limit_l_min -27
_diffrn_reflns_number 40066
_diffrn_reflns_theta_full 25.00
_diffrn_reflns_theta_max 25.00
_diffrn_reflns_theta_min 2.55
_exptl_absorpt_coefficient_mu 2.528
_exptl_absorpt_correction_T_max 0.8819
_exptl_absorpt_correction_T_min 0.6087
_exptl_absorpt_correction_type multi-scan
_exptl_absorpt_process_details 'SADABS v.2.10 (Sheldrick, 2003)'
_exptl_crystal_colour colorless
_exptl_crystal_density_diffrn 1.359
_exptl_crystal_density_method 'not measured'
_exptl_crystal_description needle
_exptl_crystal_F_000 2384
_exptl_crystal_size_max 0.22
_exptl_crystal_size_mid 0.06
_exptl_crystal_size_min 0.05
_refine_diff_density_max 1.295
_refine_diff_density_min -1.174
_refine_diff_density_rms 0.140
_refine_ls_extinction_method none
_refine_ls_goodness_of_fit_ref 1.061
_refine_ls_hydrogen_treatment constr
_refine_ls_matrix_type full
_refine_ls_number_parameters 1335
_refine_ls_number_reflns 16891
_refine_ls_number_restraints 0
_refine_ls_restrained_S_all 1.061
_refine_ls_R_factor_all 0.1439
_refine_ls_R_factor_gt 0.0662
_refine_ls_shift/su_max 0.022
_refine_ls_shift/su_mean 0.000
_refine_ls_structure_factor_coef Fsqd
_refine_ls_weighting_details 'calc w=1/[\s^2^(Fo^2^)+(0.0123P)^2^+48.2731P] where P=(Fo^2^+2Fc^2^)/3'
_refine_ls_weighting_scheme calc
_refine_ls_wR_factor_gt 0.1233
_refine_ls_wR_factor_ref 0.1473
_reflns_number_gt 9759
_reflns_number_total 16891
_reflns_threshold_expression >2sigma(I)
_cod_data_source_file b806862c.txt
_cod_data_source_block cis_4
_cod_database_code 7004419

loop_
_symmetry_equiv_pos_as_xyz
'x, y, z'
'-x, -y, -z'

loop_
_atom_site_label
_atom_site_type_symbol
_atom_site_fract_x
_atom_site_fract_y
_atom_site_fract_z
_atom_site_U_iso_or_equiv
_atom_site_adp_type
_atom_site_occupancy
_atom_site_symmetry_multiplicity
_atom_site_calc_flag
_atom_site_refinement_flags
_atom_site_disorder_assembly
_atom_site_disorder_group
Pt1 Pt 0.76991(4) 0.12048(2) 0.24234(2) 0.03164(15) Uani 1 1 d . . .
O1 O 0.0939(10) 0.4023(5) 0.3361(5) 0.088(4) Uani 1 1 d . . .
O2 O 0.1574(10) 0.2845(5) 0.1872(5) 0.074(3) Uani 1 1 d . . .
O3 O 0.4272(9) 0.7844(4) 0.1972(4) 0.065(3) Uani 1 1 d . . .
O4 O 0.5539(9) 0.9026(5) 0.3451(4) 0.065(3) Uani 1 1 d . . .
N1 N 0.6478(9) 0.1445(5) 0.2997(4) 0.049(3) Uani 1 1 d . . .
H1A H 0.5797 0.1213 0.2913 0.073 Uiso 1 1 calc R . .
H1B H 0.6296 0.1852 0.2975 0.073 Uiso 1 1 calc R . .
H1C H 0.6800 0.1376 0.3358 0.073 Uiso 1 1 calc R . .
N2 N 0.6878(8) 0.1798(4) 0.1848(4) 0.034(2) Uani 1 1 d . . .
H2A H 0.7008 0.2196 0.1986 0.050 Uiso 1 1 calc R . .
H2B H 0.6073 0.1719 0.1800 0.050 Uiso 1 1 calc R . .
H2C H 0.7191 0.1742 0.1506 0.050 Uiso 1 1 calc R . .
N3 N 0.8554(8) 0.0673(4) 0.3016(4) 0.029(2) Uani 1 1 d . . .
H3 H 0.9315 0.0764 0.3117 0.035 Uiso 1 1 calc R . .
N4 N 0.8830(8) 0.0959(4) 0.1836(4) 0.033(2) Uani 1 1 d . . .
H4 H 0.8803 0.0568 0.1713 0.040 Uiso 1 1 calc R . .
N5 N 0.7101(8) -0.0077(4) 0.3021(4) 0.038(3) Uani 1 1 d . . .
H5A H 0.6739 0.0044 0.2697 0.045 Uiso 1 1 calc R . .
H5B H 0.6805 -0.0388 0.3189 0.045 Uiso 1 1 calc R . .
N6 N 0.8626(8) 0.0025(4) 0.3770(4) 0.034(2) Uani 1 1 d . . .
N7 N 0.9870(9) 0.1855(5) 0.1884(5) 0.048(3) Uani 1 1 d . . .
H7A H 0.9547 0.1980 0.2197 0.057 Uiso 1 1 calc R . .
H7B H 1.0387 0.2095 0.1739 0.057 Uiso 1 1 calc R . .
N8 N 1.0087(9) 0.1135(5) 0.1120(4) 0.042(3) Uani 1 1 d . . .
C1 C 0.8121(11) 0.0219(6) 0.3261(5) 0.032(3) Uani 1 1 d . . .
C2 C 0.8359(12) -0.0566(5) 0.3991(6) 0.048(4) Uani 1 1 d . . .
H2D H 0.7753 -0.0511 0.4264 0.072 Uiso 1 1 calc R . .
H2E H 0.9094 -0.0733 0.4183 0.072 Uiso 1 1 calc R . .
H2F H 0.8049 -0.0853 0.3673 0.072 Uiso 1 1 calc R . .
C3 C 0.9478(10) 0.0423(5) 0.4137(5) 0.039(3) Uani 1 1 d . . .
H3A H 1.0298 0.0339 0.4039 0.058 Uiso 1 1 calc R . .
H3B H 0.9419 0.0339 0.4539 0.058 Uiso 1 1 calc R . .
H3C H 0.9288 0.0857 0.4079 0.058 Uiso 1 1 calc R . .
C4 C 0.9569(11) 0.1293(6) 0.1623(6) 0.042(3) Uani 1 1 d . . .
C5 C 1.1038(12) 0.1490(7) 0.0915(6) 0.059(4) Uani 1 1 d . . .
H5D H 1.0692 0.1845 0.0719 0.088 Uiso 1 1 calc R . .
H5E H 1.1463 0.1230 0.0647 0.088 Uiso 1 1 calc R . .
H5F H 1.1603 0.1637 0.1239 0.088 Uiso 1 1 calc R . .
C6 C 0.9525(12) 0.0643(6) 0.0763(6) 0.049(4) Uani 1 1 d . . .
H6A H 0.9574 0.0261 0.0967 0.074 Uiso 1 1 calc R . .
H6B H 0.9936 0.0587 0.0413 0.074 Uiso 1 1 calc R . .
H6C H 0.8679 0.0742 0.0662 0.074 Uiso 1 1 calc R . .
C7 C 1.3407(9) 0.1117(5) 0.2921(5) 0.027(3) Uani 1 1 d . . .
C8 C 1.3307(11) 0.1657(6) 0.2636(5) 0.042(3) Uani 1 1 d . . .
H8 H 1.2994 0.2010 0.2828 0.050 Uiso 1 1 calc R . .
C9 C 1.3632(11) 0.1717(6) 0.2090(6) 0.045(4) Uani 1 1 d . . .
H9 H 1.3546 0.2100 0.1914 0.054 Uiso 1 1 calc R . .
C10 C 1.4085(11) 0.1209(7) 0.1807(6) 0.049(4) Uani 1 1 d . . .
H10 H 1.4292 0.1237 0.1426 0.058 Uiso 1 1 calc R . .
C11 C 1.4237(11) 0.0663(7) 0.2072(6) 0.051(4) Uani 1 1 d . . .
H11 H 1.4570 0.0318 0.1877 0.061 Uiso 1 1 calc R . .
C12 C 1.3911(10) 0.0612(6) 0.2617(5) 0.039(3) Uani 1 1 d . . .
H12 H 1.4024 0.0231 0.2794 0.046 Uiso 1 1 calc R . .
C13 C 1.4388(10) 0.1217(5) 0.3949(5) 0.029(3) Uani 1 1 d . . .
C14 C 1.4758(11) 0.1836(6) 0.4119(5) 0.040(3) Uani 1 1 d . . .
H14 H 1.4184 0.2155 0.4071 0.048 Uiso 1 1 calc R . .
C15 C 1.5901(11) 0.1992(6) 0.4348(5) 0.037(3) Uani 1 1 d . . .
H15 H 1.6119 0.2414 0.4428 0.045 Uiso 1 1 calc R . .
C16 C 1.6740(11) 0.1533(6) 0.4464(5) 0.040(3) Uani 1 1 d . . .
H16 H 1.7521 0.1637 0.4640 0.048 Uiso 1 1 calc R . .
C17 C 1.6430(11) 0.0935(6) 0.4323(5) 0.039(3) Uani 1 1 d . . .
H17 H 1.6999 0.0619 0.4397 0.047 Uiso 1 1 calc R . .
C18 C 1.5291(10) 0.0783(5) 0.4070(5) 0.030(3) Uani 1 1 d . . .
H18 H 1.5109 0.0360 0.3973 0.036 Uiso 1 1 calc R . .
C19 C 1.2614(10) 0.0353(5) 0.3682(5) 0.029(3) Uani 1 1 d . . .
C20 C 1.1830(10) 0.0038(5) 0.3256(5) 0.034(3) Uani 1 1 d . . .
H20 H 1.1667 0.0220 0.2899 0.040 Uiso 1 1 calc R . .
C21 C 1.1284(11) -0.0525(5) 0.3331(5) 0.038(3) Uani 1 1 d . . .
H21 H 1.0756 -0.0718 0.3032 0.046 Uiso 1 1 calc R . .
C22 C 1.1521(11) -0.0802(5) 0.3848(5) 0.037(3) Uani 1 1 d . . .
H22 H 1.1175 -0.1192 0.3902 0.044 Uiso 1 1 calc R . .
C23 C 1.2244(11) -0.0511(5) 0.4270(6) 0.040(3) Uani 1 1 d . . .
H23 H 1.2390 -0.0695 0.4627 0.048 Uiso 1 1 calc R . .
C24 C 1.2792(10) 0.0067(5) 0.4192(5) 0.033(3) Uani 1 1 d . . .
H24 H 1.3295 0.0261 0.4500 0.039 Uiso 1 1 calc R . .
C25 C 1.2017(9) 0.1503(5) 0.3774(5) 0.026(3) Uani 1 1 d . . .
C26 C 1.1947(11) 0.1704(5) 0.4349(5) 0.037(3) Uani 1 1 d . . .
H26 H 1.2594 0.1614 0.4623 0.045 Uiso 1 1 calc R . .
C27 C 1.0958(11) 0.2031(6) 0.4535(6) 0.046(4) Uani 1 1 d . . .
H27 H 1.0934 0.2152 0.4929 0.055 Uiso 1 1 calc R . .
C28 C 1.0035(11) 0.2174(5) 0.4144(6) 0.040(3) Uani 1 1 d . . .
H28 H 0.9374 0.2404 0.4267 0.048 Uiso 1 1 calc R . .
C29 C 1.0044(11) 0.1992(5) 0.3573(6) 0.043(3) Uani 1 1 d . . .
H29 H 0.9399 0.2087 0.3300 0.052 Uiso 1 1 calc R . .
C30 C 1.1052(10) 0.1657(5) 0.3409(5) 0.034(3) Uani 1 1 d . . .
H30 H 1.1059 0.1529 0.3016 0.041 Uiso 1 1 calc R . .
C31 C 0.6204(12) 0.2924(5) 0.0916(5) 0.036(3) Uani 1 1 d . . .
C32 C 0.7205(12) 0.2617(5) 0.0709(5) 0.042(3) Uani 1 1 d . . .
H32 H 0.7974 0.2812 0.0765 0.051 Uiso 1 1 calc R . .
C33 C 0.7086(14) 0.2029(6) 0.0423(5) 0.048(4) Uani 1 1 d . . .
H33 H 0.7773 0.1837 0.0286 0.058 Uiso 1 1 calc R . .
C34 C 0.5988(15) 0.1727(6) 0.0339(6) 0.056(4) Uani 1 1 d . . .
H34 H 0.5915 0.1330 0.0146 0.067 Uiso 1 1 calc R . .
C35 C 0.4977(14) 0.2018(6) 0.0545(6) 0.054(4) Uani 1 1 d . . .
H35 H 0.4215 0.1817 0.0504 0.064 Uiso 1 1 calc R . .
C36 C 0.5117(12) 0.2601(6) 0.0806(5) 0.042(3) Uani 1 1 d . . .
H36 H 0.4415 0.2800 0.0921 0.050 Uiso 1 1 calc R . .
C37 C 0.6710(11) 0.3382(5) 0.1949(5) 0.033(3) Uani 1 1 d . . .
C38 C 0.7896(12) 0.3318(5) 0.2202(5) 0.042(3) Uani 1 1 d . . .
H38 H 0.8541 0.3413 0.1984 0.050 Uiso 1 1 calc R . .
C39 C 0.8175(13) 0.3120(6) 0.2760(6) 0.047(4) Uani 1 1 d . . .
H39 H 0.8990 0.3096 0.2913 0.057 Uiso 1 1 calc R . .
C40 C 0.7278(14) 0.2964(5) 0.3080(6) 0.047(4) Uani 1 1 d . . .
H40 H 0.7462 0.2825 0.3454 0.057 Uiso 1 1 calc R . .
C41 C 0.6108(13) 0.3008(5) 0.2855(6) 0.045(4) Uani 1 1 d . . .
H41 H 0.5474 0.2906 0.3076 0.055 Uiso 1 1 calc R . .
C42 C 0.5845(11) 0.3204(5) 0.2300(6) 0.039(3) Uani 1 1 d . . .
H42 H 0.5025 0.3216 0.2152 0.046 Uiso 1 1 calc R . .
C43 C 0.5194(10) 0.4017(5) 0.1258(5) 0.034(3) Uani 1 1 d . . .
C44 C 0.4978(11) 0.4465(5) 0.1686(5) 0.037(3) Uani 1 1 d . . .
H44 H 0.5480 0.4473 0.2036 0.044 Uiso 1 1 calc R . .
C45 C 0.4070(12) 0.4899(6) 0.1627(6) 0.053(4) Uani 1 1 d . . .
H45 H 0.3971 0.5200 0.1928 0.064 Uiso 1 1 calc R . .
C46 C 0.3308(12) 0.4890(6) 0.1124(6) 0.046(4) Uani 1 1 d . . .
H46 H 0.2667 0.5175 0.1083 0.055 Uiso 1 1 calc R . .
C47 C 0.3492(11) 0.4466(6) 0.0691(6) 0.046(3) Uani 1 1 d . . .
H47 H 0.2988 0.4466 0.0342 0.055 Uiso 1 1 calc R . .
C48 C 0.4394(10) 0.4041(5) 0.0752(5) 0.036(3) Uani 1 1 d . . .
H48 H 0.4488 0.3749 0.0442 0.043 Uiso 1 1 calc R . .
C49 C 0.7437(10) 0.4038(5) 0.1080(5) 0.028(3) Uani 1 1 d . . .
C50 C 0.8042(11) 0.4489(6) 0.1432(6) 0.039(3) Uani 1 1 d . . .
H50 H 0.7927 0.4512 0.1828 0.047 Uiso 1 1 calc R . .
C51 C 0.8807(11) 0.4907(6) 0.1233(6) 0.046(4) Uani 1 1 d . . .
H51 H 0.9194 0.5214 0.1492 0.055 Uiso 1 1 calc R . .
C52 C 0.9025(11) 0.4891(6) 0.0660(6) 0.044(3) Uani 1 1 d . . .
H52 H 0.9566 0.5175 0.0524 0.053 Uiso 1 1 calc R . .
C53 C 0.8431(11) 0.4451(6) 0.0302(6) 0.042(3) Uani 1 1 d . . .
H53 H 0.8553 0.4428 -0.0093 0.051 Uiso 1 1 calc R . .
C54 C 0.7648(11) 0.4034(5) 0.0507(6) 0.039(3) Uani 1 1 d . . .
H54 H 0.7242 0.3737 0.0244 0.047 Uiso 1 1 calc R . .
C55 C 0.1564(11) 0.3697(6) 0.3668(6) 0.046(4) Uani 1 1 d . . .
C56 C 0.2338(11) 0.3198(6) 0.3461(7) 0.062(4) Uani 1 1 d . . .
H56A H 0.2264 0.3173 0.3041 0.093 Uiso 1 1 calc R . .
H56B H 0.2088 0.2804 0.3599 0.093 Uiso 1 1 calc R . .
H56C H 0.3177 0.3287 0.3605 0.093 Uiso 1 1 calc R . .
C57 C 0.1615(13) 0.3801(7) 0.4308(7) 0.068(4) Uani 1 1 d . . .
H57A H 0.1385 0.4227 0.4405 0.102 Uiso 1 1 calc R . .
H57B H 0.2434 0.3729 0.4478 0.102 Uiso 1 1 calc R . .
H57C H 0.1058 0.3514 0.4458 0.102 Uiso 1 1 calc R . .
C58 C 0.1398(13) 0.3340(7) 0.1684(7) 0.060(4) Uani 1 1 d . . .
C59 C 0.0805(15) 0.3396(7) 0.1111(7) 0.082(5) Uani 1 1 d . . .
H59A H 0.0539 0.2987 0.0948 0.123 Uiso 1 1 calc R . .
H59B H 0.1370 0.3572 0.0868 0.123 Uiso 1 1 calc R . .
H59C H 0.0108 0.3666 0.1130 0.123 Uiso 1 1 calc R . .
C60 C 0.174(2) 0.3938(8) 0.2029(9) 0.138(10) Uani 1 1 d . . .
H60A H 0.1497 0.3916 0.2417 0.206 Uiso 1 1 calc R . .
H60B H 0.1341 0.4284 0.1844 0.206 Uiso 1 1 calc R . .
H60C H 0.2617 0.3999 0.2050 0.206 Uiso 1 1 calc R . .
C61 C 0.4274(13) 0.8354(7) 0.1779(6) 0.056(4) Uani 1 1 d . . .
C62 C 0.4627(14) 0.8454(7) 0.1205(7) 0.074(5) Uani 1 1 d . . .
H62A H 0.4843 0.8058 0.1022 0.111 Uiso 1 1 calc R . .
H62B H 0.5320 0.8737 0.1237 0.111 Uiso 1 1 calc R . .
H62C H 0.3954 0.8634 0.0975 0.111 Uiso 1 1 calc R . .
C63 C 0.401(2) 0.8918(8) 0.2120(8) 0.141(10) Uani 1 1 d . . .
H63A H 0.3764 0.8807 0.2490 0.211 Uiso 1 1 calc R . .
H63B H 0.3367 0.9145 0.1914 0.211 Uiso 1 1 calc R . .
H63C H 0.4738 0.9179 0.2183 0.211 Uiso 1 1 calc R . .
C64 C 0.5077(10) 0.8731(6) 0.3784(6) 0.036(3) Uani 1 1 d . . .
C65 C 0.4207(11) 0.8202(5) 0.3599(6) 0.043(3) Uani 1 1 d . . .
H65A H 0.3389 0.8327 0.3669 0.065 Uiso 1 1 calc R . .
H65B H 0.4432 0.7842 0.3819 0.065 Uiso 1 1 calc R . .
H65C H 0.4237 0.8094 0.3190 0.065 Uiso 1 1 calc R . .
C66 C 0.5351(12) 0.8855(6) 0.4429(6) 0.054(4) Uani 1 1 d . . .
H66A H 0.5913 0.8545 0.4579 0.081 Uiso 1 1 calc R . .
H66B H 0.4603 0.8833 0.4614 0.081 Uiso 1 1 calc R . .
H66C H 0.5711 0.9268 0.4507 0.081 Uiso 1 1 calc R . .
B1 B 1.3137(12) 0.1057(6) 0.3579(6) 0.032(4) Uani 1 1 d . . .
B2 B 0.6390(12) 0.3576(6) 0.1299(6) 0.032(3) Uani 1 1 d . . .
Pt1B Pt 0.83292(4) 0.61974(2) 0.24735(2) 0.03107(15) Uani 1 1 d . . .
N1B N 0.8933(9) 0.6806(4) 0.1913(4) 0.041(3) Uani 1 1 d . . .
H1B1 H 0.8609 0.7184 0.1979 0.062 Uiso 1 1 calc R . .
H1B2 H 0.8707 0.6665 0.1546 0.062 Uiso 1 1 calc R . .
H1B3 H 0.9749 0.6836 0.1967 0.062 Uiso 1 1 calc R . .
N2B N 0.9816(8) 0.6441(4) 0.3048(4) 0.039(3) Uani 1 1 d . . .
H2B1 H 0.9670 0.6342 0.3406 0.059 Uiso 1 1 calc R . .
H2B2 H 0.9955 0.6855 0.3046 0.059 Uiso 1 1 calc R . .
H2B3 H 1.0472 0.6233 0.2942 0.059 Uiso 1 1 calc R . .
N3B N 0.6947(8) 0.5948(4) 0.1877(4) 0.040(3) Uani 1 1 d . . .
H3B4 H 0.6900 0.5557 0.1755 0.048 Uiso 1 1 calc R . .
N4B N 0.7712(9) 0.5653(4) 0.3050(4) 0.033(2) Uani 1 1 d . . .
H4B H 0.6983 0.5734 0.3144 0.040 Uiso 1 1 calc R . .
N5B N 0.5937(9) 0.6836(4) 0.1941(4) 0.043(3) Uani 1 1 d . . .
H5B1 H 0.6354 0.6942 0.2269 0.051 Uiso 1 1 calc R . .
H5B2 H 0.5382 0.7084 0.1796 0.051 Uiso 1 1 calc R . .
N6B N 0.5439(9) 0.6150(4) 0.1155(4) 0.040(3) Uani 1 1 d . . .
N7B N 0.9151(8) 0.4918(4) 0.3040(4) 0.038(3) Uani 1 1 d . . .
H7B1 H 0.9349 0.5048 0.2713 0.045 Uiso 1 1 calc R . .
H7B2 H 0.9538 0.4607 0.3195 0.045 Uiso 1 1 calc R . .
N8B N 0.7952(8) 0.4993(4) 0.3810(4) 0.034(2) Uani 1 1 d . . .
C1B C 0.6146(10) 0.6303(5) 0.1667(5) 0.033(3) Uani 1 1 d . . .
C2B C 0.4448(12) 0.6509(6) 0.0965(6) 0.056(4) Uani 1 1 d . . .
H2D1 H 0.4040 0.6664 0.1294 0.083 Uiso 1 1 calc R . .
H2D2 H 0.3887 0.6255 0.0704 0.083 Uiso 1 1 calc R . .
H2D3 H 0.4728 0.6859 0.0764 0.083 Uiso 1 1 calc R . .
C3B C 0.5879(11) 0.5659(6) 0.0792(5) 0.043(3) Uani 1 1 d . . .
H3B1 H 0.5882 0.5271 0.0988 0.064 Uiso 1 1 calc R . .
H3B2 H 0.6699 0.5758 0.0709 0.064 Uiso 1 1 calc R . .
H3B3 H 0.5356 0.5613 0.0433 0.064 Uiso 1 1 calc R . .
C4B C 0.8248(11) 0.5196(5) 0.3304(5) 0.033(3) Uani 1 1 d . . .
C5B C 0.8322(12) 0.4390(6) 0.4010(6) 0.053(4) Uani 1 1 d . . .
H5D1 H 0.8509 0.4118 0.3684 0.080 Uiso 1 1 calc R . .
H5D2 H 0.7668 0.4207 0.4196 0.080 Uiso 1 1 calc R . .
H5D3 H 0.9037 0.4440 0.4285 0.080 Uiso 1 1 calc R . .
C6B C 0.7223(10) 0.5372(5) 0.4173(5) 0.039(3) Uani 1 1 d . . .
H6D1 H 0.7384 0.5809 0.4126 0.058 Uiso 1 1 calc R . .
H6D2 H 0.7425 0.5279 0.4574 0.058 Uiso 1 1 calc R . .
H6D3 H 0.6370 0.5280 0.4064 0.058 Uiso 1 1 calc R . .
C7B C 1.0324(11) 0.9001(5) 0.1248(5) 0.037(3) Uani 1 1 d . . .
C8B C 1.0691(10) 0.9455(5) 0.1662(5) 0.037(3) Uani 1 1 d . . .
H8B H 1.0312 0.9481 0.2008 0.044 Uiso 1 1 calc R . .
C9B C 1.1614(12) 0.9884(6) 0.1590(6) 0.048(4) Uani 1 1 d . . .
H9B H 1.1840 1.0197 0.1879 0.058 Uiso 1 1 calc R . .
C10B C 1.2188(12) 0.9840(6) 0.1087(6) 0.046(4) Uani 1 1 d . . .
H10B H 1.2814 1.0123 0.1033 0.055 Uiso 1 1 calc R . .
C11B C 1.1845(12) 0.9388(6) 0.0671(6) 0.045(3) Uani 1 1 d . . .
H11B H 1.2240 0.9357 0.0330 0.054 Uiso 1 1 calc R . .
C12B C 1.0931(10) 0.8977(5) 0.0743(5) 0.032(3) Uani 1 1 d . . .
H12B H 1.0703 0.8671 0.0447 0.039 Uiso 1 1 calc R . .
C13B C 0.9121(11) 0.7902(5) 0.0942(5) 0.032(3) Uani 1 1 d . . .
C14B C 1.0139(11) 0.7571(5) 0.0840(5) 0.037(3) Uani 1 1 d . . .
H14B H 1.0898 0.7755 0.0964 0.044 Uiso 1 1 calc R . .
C15B C 1.0124(14) 0.6975(6) 0.0564(6) 0.049(4) Uani 1 1 d . . .
H15B H 1.0850 0.6766 0.0501 0.059 Uiso 1 1 calc R . .
C16B C 0.9005(16) 0.6704(6) 0.0387(6) 0.058(4) Uani 1 1 d . . .
H16B H 0.8969 0.6301 0.0206 0.070 Uiso 1 1 calc R . .
C17B C 0.7939(13) 0.7015(6) 0.0472(6) 0.052(4) Uani 1 1 d . . .
H17B H 0.7181 0.6828 0.0348 0.062 Uiso 1 1 calc R . .
C18B C 0.8009(12) 0.7603(5) 0.0743(5) 0.039(3) Uani 1 1 d . . .
H18B H 0.7283 0.7815 0.0797 0.047 Uiso 1 1 calc R . .
C19B C 0.9071(11) 0.8382(5) 0.1970(5) 0.031(3) Uani 1 1 d . . .
C20B C 1.0103(11) 0.8207(5) 0.2297(5) 0.037(3) Uani 1 1 d . . .
H20B H 1.0849 0.8214 0.2135 0.045 Uiso 1 1 calc R . .
C21B C 1.0086(13) 0.8021(5) 0.2860(6) 0.047(4) Uani 1 1 d . . .
H21B H 1.0816 0.7933 0.3080 0.056 Uiso 1 1 calc R . .
C22B C 0.8989(14) 0.7965(6) 0.3095(6) 0.050(4) Uani 1 1 d . . .
H22B H 0.8957 0.7826 0.3469 0.060 Uiso 1 1 calc R . .
C23B C 0.7961(13) 0.8118(6) 0.2769(7) 0.053(4) Uani 1 1 d . . .
H23B H 0.7206 0.8088 0.2921 0.064 Uiso 1 1 calc R . .
C24B C 0.8006(12) 0.8317(5) 0.2219(5) 0.039(3) Uani 1 1 d . . .
H24B H 0.7274 0.8412 0.2004 0.047 Uiso 1 1 calc R . .
C25B C 0.8003(10) 0.9017(5) 0.1084(5) 0.035(3) Uani 1 1 d . . .
C26B C 0.7569(10) 0.9483(5) 0.1447(5) 0.035(3) Uani 1 1 d . . .
H26B H 0.7858 0.9506 0.1841 0.042 Uiso 1 1 calc R . .
C27B C 0.6739(10) 0.9910(6) 0.1251(6) 0.047(4) Uani 1 1 d . . .
H27B H 0.6484 1.0225 0.1509 0.056 Uiso 1 1 calc R . .
C28B C 0.6265(11) 0.9884(6) 0.0672(6) 0.042(3) Uani 1 1 d . . .
H28B H 0.5681 1.0171 0.0534 0.051 Uiso 1 1 calc R . .
C29B C 0.6684(11) 0.9426(6) 0.0315(6) 0.044(3) Uani 1 1 d . . .
H29B H 0.6385 0.9396 -0.0078 0.053 Uiso 1 1 calc R . .
C30B C 0.7519(11) 0.9016(5) 0.0514(5) 0.035(3) Uani 1 1 d . . .
H30B H 0.7789 0.8712 0.0249 0.042 Uiso 1 1 calc R . .
C31B C 0.3888(10) 0.5323(5) 0.3758(5) 0.028(3) Uani 1 1 d . . .
C32B C 0.4448(10) 0.4990(5) 0.3331(5) 0.039(3) Uani 1 1 d . . .
H32B H 0.4459 0.5150 0.2964 0.046 Uiso 1 1 calc R . .
C33B C 0.4988(11) 0.4428(5) 0.3440(5) 0.041(3) Uani 1 1 d . . .
H33B H 0.5377 0.4217 0.3145 0.049 Uiso 1 1 calc R . .
C34B C 0.4981(11) 0.4165(6) 0.3958(6) 0.040(3) Uani 1 1 d . . .
H34B H 0.5324 0.3771 0.4016 0.048 Uiso 1 1 calc R . .
C35B C 0.4462(11) 0.4491(5) 0.4392(6) 0.041(3) Uani 1 1 d . . .
H35B H 0.4468 0.4328 0.4759 0.049 Uiso 1 1 calc R . .
C36B C 0.3926(10) 0.5063(5) 0.4288(5) 0.033(3) Uani 1 1 d . . .
H36B H 0.3575 0.5282 0.4591 0.039 Uiso 1 1 calc R . .
C37B C 0.2245(10) 0.6217(5) 0.4026(5) 0.031(3) Uani 1 1 d . . .
C38B C 0.1400(9) 0.5796(5) 0.4167(5) 0.032(3) Uani 1 1 d . . .
H38B H 0.1525 0.5370 0.4080 0.038 Uiso 1 1 calc R . .
C39B C 0.0382(11) 0.5968(6) 0.4430(5) 0.041(3) Uani 1 1 d . . .
H39B H -0.0146 0.5660 0.4539 0.050 Uiso 1 1 calc R . .
C40B C 0.0131(12) 0.6591(6) 0.4534(5) 0.044(3) Uani 1 1 d . . .
H40B H -0.0595 0.6714 0.4686 0.052 Uiso 1 1 calc R . .
C41B C 0.0964(11) 0.7029(6) 0.4410(6) 0.045(4) Uani 1 1 d . . .
H41B H 0.0831 0.7454 0.4501 0.054 Uiso 1 1 calc R . .
C42B C 0.2000(10) 0.6848(5) 0.4153(5) 0.036(3) Uani 1 1 d . . .
H42B H 0.2548 0.7155 0.4063 0.043 Uiso 1 1 calc R . .
C43B C 0.4573(10) 0.6477(5) 0.3847(5) 0.030(3) Uani 1 1 d . . .
C44B C 0.4874(11) 0.6692(5) 0.4398(5) 0.032(3) Uani 1 1 d . . .
H44B H 0.4348 0.6602 0.4678 0.038 Uiso 1 1 calc R . .
C45B C 0.5929(11) 0.7042(5) 0.4576(5) 0.035(3) Uani 1 1 d . . .
H45B H 0.6093 0.7186 0.4965 0.042 Uiso 1 1 calc R . .
C46B C 0.6707(11) 0.7169(5) 0.4186(6) 0.039(3) Uani 1 1 d . . .
H46B H 0.7420 0.7402 0.4298 0.047 Uiso 1 1 calc R . .
C47B C 0.6431(12) 0.6946(5) 0.3610(6) 0.047(4) Uani 1 1 d . . .
H47B H 0.6962 0.7023 0.3329 0.056 Uiso 1 1 calc R . .
C48B C 0.5344(11) 0.6604(5) 0.3457(5) 0.035(3) Uani 1 1 d . . .
H48B H 0.5155 0.6460 0.3070 0.042 Uiso 1 1 calc R . .
C49B C 0.2807(9) 0.6090(5) 0.2991(5) 0.027(3) Uani 1 1 d . . .
C50B C 0.2814(11) 0.6640(6) 0.2705(6) 0.044(4) Uani 1 1 d . . .
H50B H 0.3215 0.6991 0.2897 0.053 Uiso 1 1 calc R . .
C51B C 0.2271(10) 0.6697(6) 0.2162(6) 0.038(3) Uani 1 1 d . . .
H51B H 0.2309 0.7079 0.1985 0.046 Uiso 1 1 calc R . .
C52B C 0.1681(13) 0.6206(7) 0.1878(6) 0.062(5) Uani 1 1 d . . .
H52B H 0.1317 0.6242 0.1500 0.074 Uiso 1 1 calc R . .
C53B C 0.1607(11) 0.5652(6) 0.2140(5) 0.039(3) Uani 1 1 d . . .
H53B H 0.1189 0.5310 0.1942 0.047 Uiso 1 1 calc R . .
C54B C 0.2152(10) 0.5595(5) 0.2700(5) 0.033(3) Uani 1 1 d . . .
H54B H 0.2075 0.5219 0.2882 0.040 Uiso 1 1 calc R . .
B1B B 0.9128(13) 0.8562(7) 0.1305(6) 0.036(4) Uani 1 1 d . . .
B2B B 0.3382(13) 0.6023(6) 0.3655(6) 0.030(3) Uani 1 1 d . . .

loop_
_atom_site_aniso_label
_atom_site_aniso_U_11
_atom_site_aniso_U_22
_atom_site_aniso_U_33
_atom_site_aniso_U_23
_atom_site_aniso_U_13
_atom_site_aniso_U_12
Pt1 0.0343(3) 0.0267(3) 0.0345(3) 0.0027(2) 0.0060(2) 0.0005(2)
O1 0.080(8) 0.097(9) 0.093(9) 0.039(7) 0.022(7) 0.054(7)
O2 0.102(9) 0.049(7) 0.071(8) 0.019(6) -0.010(6) 0.001(6)
O3 0.076(8) 0.040(6) 0.084(8) 0.021(5) 0.023(6) 0.027(5)
O4 0.076(8) 0.082(8) 0.040(6) 0.013(5) 0.012(5) -0.032(6)
N1 0.037(7) 0.072(8) 0.037(7) 0.001(6) 0.010(5) -0.007(6)
N2 0.035(6) 0.037(6) 0.030(6) 0.012(5) -0.001(5) 0.007(5)
N3 0.017(5) 0.024(5) 0.048(7) 0.013(5) 0.002(4) -0.006(4)
N4 0.036(6) 0.024(6) 0.041(7) -0.003(4) 0.019(5) -0.017(5)
N5 0.023(6) 0.034(6) 0.057(7) 0.003(5) 0.006(5) -0.006(5)
N6 0.034(6) 0.025(6) 0.043(7) -0.003(5) 0.009(5) -0.001(5)
N7 0.049(8) 0.040(7) 0.053(8) -0.010(6) 0.011(6) -0.009(5)
N8 0.047(7) 0.045(7) 0.034(7) -0.003(5) 0.015(5) -0.002(6)
C1 0.027(8) 0.043(8) 0.026(7) -0.005(6) 0.000(6) 0.014(6)
C2 0.062(10) 0.020(7) 0.062(10) 0.013(6) -0.002(7) 0.000(6)
C3 0.039(8) 0.043(8) 0.039(8) 0.014(6) 0.016(6) 0.013(6)
C4 0.033(8) 0.035(8) 0.054(10) 0.000(7) -0.001(7) 0.011(6)
C5 0.054(10) 0.067(10) 0.058(11) -0.002(8) 0.026(8) -0.007(8)
C6 0.060(10) 0.041(8) 0.048(9) -0.006(7) 0.014(7) 0.002(7)
C7 0.014(6) 0.034(7) 0.034(7) 0.002(5) 0.007(5) -0.001(5)
C8 0.037(8) 0.058(9) 0.031(8) 0.002(6) 0.010(6) 0.005(7)
C9 0.028(8) 0.050(9) 0.056(10) 0.007(7) 0.005(7) -0.011(7)
C10 0.023(8) 0.076(11) 0.048(9) 0.017(8) 0.007(6) -0.018(7)
C11 0.045(9) 0.073(11) 0.033(9) -0.010(7) 0.005(7) 0.009(7)
C12 0.024(7) 0.054(9) 0.037(9) -0.002(6) 0.004(6) -0.002(6)
C13 0.028(7) 0.031(7) 0.029(7) -0.004(5) 0.012(5) -0.001(6)
C14 0.031(8) 0.058(9) 0.031(8) 0.008(6) -0.003(6) 0.015(7)
C15 0.039(8) 0.034(7) 0.039(8) -0.003(6) 0.007(6) -0.001(6)
C16 0.029(7) 0.060(9) 0.030(8) -0.003(6) 0.006(6) 0.004(7)
C17 0.047(9) 0.044(8) 0.027(7) 0.003(6) 0.005(6) 0.010(7)
C18 0.025(7) 0.031(7) 0.035(7) 0.006(5) -0.001(5) 0.006(6)
C19 0.031(7) 0.030(7) 0.029(7) 0.003(5) 0.011(5) 0.008(6)
C20 0.039(8) 0.031(7) 0.031(7) 0.007(5) 0.005(6) 0.007(6)
C21 0.036(8) 0.038(8) 0.040(8) -0.004(6) 0.005(6) -0.008(6)
C22 0.050(9) 0.028(7) 0.032(8) 0.002(6) 0.001(6) 0.006(6)
C23 0.041(8) 0.037(8) 0.044(9) 0.013(6) 0.007(6) 0.014(6)
C24 0.031(7) 0.037(7) 0.030(7) 0.009(5) 0.001(5) -0.002(6)
C25 0.018(6) 0.015(6) 0.043(8) -0.006(5) 0.007(5) 0.002(5)
C26 0.036(8) 0.037(7) 0.038(8) 0.002(6) -0.001(6) 0.005(6)
C27 0.043(9) 0.040(8) 0.054(9) -0.005(7) 0.010(7) 0.002(7)
C28 0.025(8) 0.028(7) 0.064(10) -0.003(6) 0.002(6) -0.002(6)
C29 0.036(8) 0.028(7) 0.065(10) 0.004(6) 0.002(7) 0.008(6)
C30 0.031(7) 0.031(7) 0.038(8) 0.005(5) -0.007(6) 0.000(6)
C31 0.051(9) 0.030(7) 0.031(7) 0.010(5) 0.011(6) 0.012(7)
C32 0.063(10) 0.031(8) 0.035(8) 0.013(6) 0.006(7) 0.002(7)
C33 0.088(12) 0.023(7) 0.037(8) -0.001(6) 0.022(7) 0.015(7)
C34 0.100(13) 0.032(8) 0.033(8) 0.003(6) -0.013(8) -0.024(9)
C35 0.061(11) 0.040(9) 0.058(10) 0.000(7) -0.002(8) -0.006(8)
C36 0.044(9) 0.043(8) 0.038(8) 0.011(6) -0.007(6) -0.011(7)
C37 0.039(8) 0.022(6) 0.037(8) 0.003(5) 0.003(6) 0.002(6)
C38 0.060(10) 0.026(7) 0.040(9) 0.006(6) 0.005(7) -0.007(6)
C39 0.053(10) 0.035(8) 0.050(10) -0.003(7) -0.012(8) -0.007(7)
C40 0.077(12) 0.033(8) 0.029(8) 0.001(6) -0.006(8) 0.002(7)
C41 0.069(11) 0.021(7) 0.048(9) 0.003(6) 0.019(7) 0.013(7)
C42 0.040(8) 0.029(7) 0.046(9) 0.004(6) -0.005(6) 0.005(6)
C43 0.038(8) 0.025(7) 0.039(8) 0.002(5) 0.009(6) -0.007(6)
C44 0.053(9) 0.034(7) 0.024(7) 0.012(5) 0.001(6) 0.010(6)
C45 0.069(10) 0.056(9) 0.035(8) -0.001(7) 0.007(7) 0.031(8)
C46 0.053(9) 0.047(8) 0.039(9) 0.003(7) 0.006(7) 0.014(7)
C47 0.041(8) 0.049(8) 0.046(9) 0.002(7) -0.005(6) 0.012(7)
C48 0.039(8) 0.036(7) 0.033(8) 0.002(5) 0.008(6) 0.001(6)
C49 0.029(7) 0.024(7) 0.030(8) 0.001(5) 0.001(5) 0.010(5)
C50 0.037(8) 0.040(8) 0.043(9) 0.009(6) 0.009(6) 0.008(7)
C51 0.039(8) 0.027(7) 0.071(11) 0.007(7) -0.007(7) -0.003(6)
C52 0.039(9) 0.043(8) 0.056(10) 0.021(7) 0.020(7) 0.005(7)
C53 0.032(8) 0.055(9) 0.041(9) 0.004(7) 0.007(6) 0.000(7)
C54 0.037(8) 0.031(7) 0.047(9) 0.009(6) -0.006(6) 0.006(6)
C55 0.035(8) 0.038(8) 0.067(11) 0.013(7) 0.009(7) -0.004(7)
C56 0.033(9) 0.055(10) 0.097(13) 0.001(8) 0.001(8) 0.005(7)
C57 0.060(11) 0.078(12) 0.070(12) 0.014(9) 0.019(8) -0.009(8)
C58 0.063(11) 0.047(10) 0.074(12) 0.019(8) 0.029(9) 0.004(8)
C59 0.106(15) 0.063(11) 0.077(13) 0.022(9) -0.007(11) 0.007(10)
C60 0.27(3) 0.038(11) 0.101(17) 0.007(10) 0.011(17) -0.062(14)
C61 0.059(10) 0.051(10) 0.054(10) 0.007(8) -0.012(8) 0.019(8)
C62 0.083(13) 0.052(10) 0.089(15) 0.021(9) 0.013(10) 0.001(9)
C63 0.26(3) 0.061(13) 0.083(15) -0.012(11) -0.050(16) 0.062(15)
C64 0.025(7) 0.035(8) 0.049(9) 0.005(6) 0.003(6) 0.000(6)
C65 0.038(8) 0.041(8) 0.051(9) 0.010(6) 0.002(6) -0.003(6)
C66 0.067(10) 0.044(9) 0.053(10) 0.007(7) 0.009(8) -0.011(7)
B1 0.025(8) 0.031(8) 0.039(9) -0.002(6) 0.003(6) 0.006(6)
B2 0.031(9) 0.034(8) 0.033(9) 0.000(6) 0.006(6) -0.003(7)
Pt1B 0.0333(3) 0.0265(3) 0.0334(3) 0.0029(2) 0.0025(2) 0.0044(2)
N1B 0.057(7) 0.025(6) 0.040(7) 0.001(5) 0.000(5) 0.011(5)
N2B 0.029(6) 0.043(6) 0.043(7) 0.007(5) -0.009(5) 0.013(5)
N3B 0.040(6) 0.027(6) 0.050(7) 0.008(5) -0.019(5) 0.003(5)
N4B 0.036(6) 0.024(6) 0.041(7) 0.009(5) 0.009(5) -0.001(5)
N5B 0.040(7) 0.039(7) 0.047(7) 0.001(5) -0.007(5) 0.005(5)
N6B 0.040(7) 0.045(6) 0.031(6) 0.003(5) -0.007(5) 0.005(5)
N7B 0.045(7) 0.026(6) 0.043(7) 0.009(5) 0.007(5) 0.021(5)
N8B 0.035(6) 0.024(6) 0.042(7) 0.003(5) -0.002(5) 0.002(5)
C1B 0.026(7) 0.035(7) 0.037(8) -0.008(6) 0.005(6) 0.001(6)
C2B 0.052(9) 0.057(9) 0.054(10) -0.005(7) -0.010(7) 0.018(7)
C3B 0.050(9) 0.047(8) 0.028(7) -0.015(6) -0.004(6) 0.003(7)
C4B 0.041(8) 0.018(6) 0.038(8) 0.001(5) -0.006(6) -0.005(6)
C5B 0.059(10) 0.043(9) 0.061(10) 0.028(7) 0.008(7) 0.013(7)
C6B 0.038(8) 0.043(8) 0.037(8) -0.002(6) 0.015(6) 0.008(6)
C7B 0.039(8) 0.026(7) 0.045(9) 0.010(6) -0.001(6) 0.008(6)
C8B 0.029(7) 0.039(8) 0.042(8) 0.007(6) 0.001(6) -0.001(6)
C9B 0.053(9) 0.037(8) 0.051(10) 0.001(6) -0.011(7) -0.011(7)
C10B 0.043(9) 0.050(9) 0.047(10) 0.012(7) 0.010(7) -0.003(7)
C11B 0.044(9) 0.052(9) 0.039(9) 0.007(7) 0.010(7) 0.004(7)
C12B 0.027(7) 0.034(7) 0.036(8) -0.010(6) 0.012(6) -0.002(6)
C13B 0.033(8) 0.037(7) 0.026(7) 0.009(5) -0.004(5) 0.001(6)
C14B 0.043(8) 0.025(7) 0.042(8) 0.001(6) 0.004(6) 0.005(6)
C15B 0.075(11) 0.034(8) 0.040(9) 0.003(6) 0.015(7) 0.011(8)
C16B 0.106(14) 0.029(8) 0.041(9) 0.002(6) 0.006(9) 0.005(9)
C17B 0.066(11) 0.032(8) 0.053(10) 0.006(7) -0.015(8) -0.009(7)
C18B 0.044(9) 0.029(7) 0.046(9) 0.009(6) 0.008(6) 0.002(6)
C19B 0.035(8) 0.018(6) 0.043(8) 0.001(5) 0.013(6) 0.002(5)
C20B 0.050(9) 0.023(7) 0.039(8) -0.005(5) 0.005(6) -0.009(6)
C21B 0.064(10) 0.032(8) 0.043(9) 0.005(6) -0.003(7) -0.004(7)
C22B 0.081(12) 0.044(9) 0.028(8) 0.009(6) 0.013(8) 0.004(8)
C23B 0.060(11) 0.033(8) 0.070(12) 0.003(7) 0.025(8) 0.007(7)
C24B 0.055(10) 0.031(7) 0.032(8) 0.001(6) 0.004(7) 0.004(6)
C25B 0.033(8) 0.030(7) 0.044(9) 0.003(6) 0.008(6) -0.008(6)
C26B 0.036(8) 0.029(7) 0.040(8) -0.003(6) 0.009(6) 0.002(6)
C27B 0.028(8) 0.037(8) 0.080(12) 0.002(7) 0.023(7) 0.007(6)
C28B 0.032(8) 0.036(8) 0.057(10) 0.004(7) -0.008(7) 0.002(6)
C29B 0.036(8) 0.052(9) 0.042(8) 0.003(7) -0.004(6) -0.005(7)
C30B 0.046(8) 0.027(7) 0.033(8) 0.006(5) 0.009(6) 0.001(6)
C31B 0.023(7) 0.026(6) 0.035(8) 0.003(5) -0.003(5) -0.005(5)
C32B 0.043(8) 0.041(8) 0.033(8) 0.003(6) 0.006(6) 0.015(6)
C33B 0.044(8) 0.041(8) 0.034(8) -0.015(6) -0.001(6) 0.026(6)
C34B 0.044(9) 0.029(7) 0.047(9) 0.002(6) -0.004(7) -0.001(6)
C35B 0.043(8) 0.032(7) 0.046(9) 0.007(6) -0.006(6) -0.003(6)
C36B 0.033(8) 0.033(7) 0.031(8) -0.003(6) 0.000(6) 0.002(6)
C37B 0.039(8) 0.028(7) 0.027(7) 0.010(5) -0.002(5) 0.002(6)
C38B 0.016(7) 0.034(7) 0.045(8) 0.000(6) 0.001(5) -0.005(6)
C39B 0.035(8) 0.048(9) 0.042(8) 0.015(6) 0.001(6) -0.007(6)
C40B 0.041(8) 0.046(9) 0.044(9) -0.006(6) 0.011(6) 0.005(7)
C41B 0.037(9) 0.045(9) 0.054(10) 0.001(7) 0.010(7) 0.005(7)
C42B 0.031(8) 0.031(7) 0.048(8) 0.001(6) 0.016(6) -0.003(6)
C43B 0.035(8) 0.025(7) 0.032(8) 0.010(5) 0.008(6) 0.015(6)
C44B 0.036(8) 0.024(6) 0.035(8) -0.002(5) 0.007(6) 0.005(6)
C45B 0.039(8) 0.041(8) 0.024(7) -0.003(5) 0.000(6) 0.014(6)
C46B 0.037(8) 0.035(8) 0.045(9) -0.006(6) 0.002(7) 0.001(6)
C47B 0.057(10) 0.028(7) 0.061(10) 0.010(7) 0.027(7) 0.008(7)
C48B 0.037(8) 0.036(7) 0.032(8) -0.001(6) 0.000(6) 0.012(6)
C49B 0.015(6) 0.032(7) 0.033(7) 0.000(5) -0.001(5) 0.010(5)
C50B 0.040(9) 0.034(8) 0.057(10) -0.002(6) 0.004(7) 0.011(6)
C51B 0.028(8) 0.044(8) 0.043(9) 0.014(7) 0.001(6) 0.013(6)
C52B 0.056(10) 0.087(12) 0.045(10) 0.010(9) 0.011(8) 0.045(9)
C53B 0.040(8) 0.042(8) 0.033(8) 0.004(6) -0.003(6) 0.008(6)
C54B 0.024(7) 0.027(7) 0.049(9) 0.002(6) 0.009(6) 0.004(5)
B1B 0.033(9) 0.038(9) 0.036(9) 0.002(7) 0.002(7) 0.002(7)
B2B 0.038(9) 0.029(8) 0.025(8) 0.000(6) 0.015(6) 0.000(7)

loop_
_atom_type_symbol
_atom_type_description
_atom_type_scat_dispersion_real
_atom_type_scat_dispersion_imag
_atom_type_scat_source
C C 0.0033 0.0016 'International Tables Vol C Tables 4.2.6.8 and 6.1.1.4'
H H 0.0000 0.0000 'International Tables Vol C Tables 4.2.6.8 and 6.1.1.4'
B B 0.0013 0.0007 'International Tables Vol C Tables 4.2.6.8 and 6.1.1.4'
N N 0.0061 0.0033 'International Tables Vol C Tables 4.2.6.8 and 6.1.1.4'
O O 0.0106 0.0060 'International Tables Vol C Tables 4.2.6.8 and 6.1.1.4'
Pt Pt -1.7033 8.3905 'International Tables Vol C Tables 4.2.6.8 and 6.1.1.4'

loop_
_geom_angle_atom_site_label_1
_geom_angle_atom_site_label_2
_geom_angle_atom_site_label_3
_geom_angle
_geom_angle_site_symmetry_1
_geom_angle_site_symmetry_3
_geom_angle_publ_flag
N4 Pt1 N3 92.6(4) . . ?
N4 Pt1 N1 177.4(4) . . ?
N3 Pt1 N1 89.0(4) . . ?
N4 Pt1 N2 88.4(4) . . ?
N3 Pt1 N2 176.2(4) . . ?
N1 Pt1 N2 90.1(4) . . ?
Pt1 N1 H1A 109.5 . . ?
Pt1 N1 H1B 109.5 . . ?
H1A N1 H1B 109.5 . . ?
Pt1 N1 H1C 109.5 . . ?
H1A N1 H1C 109.5 . . ?
H1B N1 H1C 109.5 . . ?
Pt1 N2 H2A 109.5 . . ?
Pt1 N2 H2B 109.5 . . ?
H2A N2 H2B 109.5 . . ?
Pt1 N2 H2C 109.5 . . ?
H2A N2 H2C 109.5 . . ?
H2B N2 H2C 109.5 . . ?
C1 N3 Pt1 128.0(8) . . ?
C1 N3 H3 116.0 . . ?
Pt1 N3 H3 116.0 . . ?
C4 N4 Pt1 128.1(8) . . ?
C4 N4 H4 115.9 . . ?
Pt1 N4 H4 115.9 . . ?
C1 N5 H5A 120.0 . . ?
C1 N5 H5B 120.0 . . ?
H5A N5 H5B 120.0 . . ?
C1 N6 C2 123.7(11) . . ?
C1 N6 C3 120.5(10) . . ?
C2 N6 C3 115.8(10) . . ?
C4 N7 H7A 120.0 . . ?
C4 N7 H7B 120.0 . . ?
H7A N7 H7B 120.0 . . ?
C4 N8 C6 116.6(11) . . ?
C4 N8 C5 123.4(11) . . ?
C6 N8 C5 119.5(11) . . ?
N3 C1 N5 120.1(11) . . ?
N3 C1 N6 122.3(11) . . ?
N5 C1 N6 117.6(12) . . ?
N6 C2 H2D 109.5 . . ?
N6 C2 H2E 109.5 . . ?
H2D C2 H2E 109.5 . . ?
N6 C2 H2F 109.5 . . ?
H2D C2 H2F 109.5 . . ?
H2E C2 H2F 109.5 . . ?
N6 C3 H3A 109.5 . . ?
N6 C3 H3B 109.5 . . ?
H3A C3 H3B 109.5 . . ?
N6 C3 H3C 109.5 . . ?
H3A C3 H3C 109.5 . . ?
H3B C3 H3C 109.5 . . ?
N4 C4 N7 119.1(12) . . ?
N4 C4 N8 124.1(12) . . ?
N7 C4 N8 116.8(12) . . ?
N8 C5 H5D 109.5 . . ?
N8 C5 H5E 109.5 . . ?
H5D C5 H5E 109.5 . . ?
N8 C5 H5F 109.5 . . ?
H5D C5 H5F 109.5 . . ?
H5E C5 H5F 109.5 . . ?
N8 C6 H6A 109.5 . . ?
N8 C6 H6B 109.5 . . ?
H6A C6 H6B 109.5 . . ?
N8 C6 H6C 109.5 . . ?
H6A C6 H6C 109.5 . . ?
H6B C6 H6C 109.5 . . ?
C8 C7 C12 115.2(11) . . ?
C8 C7 B1 124.5(11) . . ?
C12 C7 B1 119.9(10) . . ?
C9 C8 C7 124.2(13) . . ?
C9 C8 H8 117.9 . . ?
C7 C8 H8 117.9 . . ?
C10 C9 C8 118.5(13) . . ?
C10 C9 H9 120.7 . . ?
C8 C9 H9 120.7 . . ?
C11 C10 C9 120.3(14) . . ?
C11 C10 H10 119.9 . . ?
C9 C10 H10 119.9 . . ?
C10 C11 C12 120.4(13) . . ?
C10 C11 H11 119.8 . . ?
C12 C11 H11 119.8 . . ?
C11 C12 C7 121.4(12) . . ?
C11 C12 H12 119.3 . . ?
C7 C12 H12 119.3 . . ?
C18 C13 C14 113.1(10) . . ?
C18 C13 B1 124.0(10) . . ?
C14 C13 B1 122.3(10) . . ?
C15 C14 C13 123.3(11) . . ?
C15 C14 H14 118.4 . . ?
C13 C14 H14 118.4 . . ?
C14 C15 C16 119.9(12) . . ?
C14 C15 H15 120.0 . . ?
C16 C15 H15 120.0 . . ?
C17 C16 C15 119.2(12) . . ?
C17 C16 H16 120.4 . . ?
C15 C16 H16 120.4 . . ?
C16 C17 C18 120.4(11) . . ?
C16 C17 H17 119.8 . . ?
C18 C17 H17 119.8 . . ?
C17 C18 C13 123.8(11) . . ?
C17 C18 H18 118.1 . . ?
C13 C18 H18 118.1 . . ?
C24 C19 C20 115.0(11) . . ?
C24 C19 B1 124.2(11) . . ?
C20 C19 B1 120.5(10) . . ?
C21 C20 C19 123.5(11) . . ?
C21 C20 H20 118.3 . . ?
C19 C20 H20 118.3 . . ?
C22 C21 C20 119.1(11) . . ?
C22 C21 H21 120.4 . . ?
C20 C21 H21 120.4 . . ?
C23 C22 C21 119.3(12) . . ?
C23 C22 H22 120.3 . . ?
C21 C22 H22 120.3 . . ?
C22 C23 C24 121.2(12) . . ?
C22 C23 H23 119.4 . . ?
C24 C23 H23 119.4 . . ?
C19 C24 C23 121.8(11) . . ?
C19 C24 H24 119.1 . . ?
C23 C24 H24 119.1 . . ?
C30 C25 C26 114.6(10) . . ?
C30 C25 B1 123.8(11) . . ?
C26 C25 B1 121.4(10) . . ?
C25 C26 C27 122.8(11) . . ?
C25 C26 H26 118.6 . . ?
C27 C26 H26 118.6 . . ?
C28 C27 C26 119.3(13) . . ?
C28 C27 H27 120.4 . . ?
C26 C27 H27 120.4 . . ?
C27 C28 C29 121.1(12) . . ?
C27 C28 H28 119.5 . . ?
C29 C28 H28 119.5 . . ?
C28 C29 C30 117.4(11) . . ?
C28 C29 H29 121.3 . . ?
C30 C29 H29 121.3 . . ?
C25 C30 C29 124.9(12) . . ?
C25 C30 H30 117.6 . . ?
C29 C30 H30 117.6 . . ?
C36 C31 C32 114.6(12) . . ?
C36 C31 B2 124.9(11) . . ?
C32 C31 B2 120.3(12) . . ?
C33 C32 C31 121.4(13) . . ?
C33 C32 H32 119.3 . . ?
C31 C32 H32 119.3 . . ?
C34 C33 C32 121.2(13) . . ?
C34 C33 H33 119.4 . . ?
C32 C33 H33 119.4 . . ?
C33 C34 C35 118.8(13) . . ?
C33 C34 H34 120.6 . . ?
C35 C34 H34 120.6 . . ?
C36 C35 C34 118.6(14) . . ?
C36 C35 H35 120.7 . . ?
C34 C35 H35 120.7 . . ?
C35 C36 C31 125.4(13) . . ?
C35 C36 H36 117.3 . . ?
C31 C36 H36 117.3 . . ?
C42 C37 C38 112.9(11) . . ?
C42 C37 B2 123.4(11) . . ?
C38 C37 B2 123.4(11) . . ?
C37 C38 C39 123.4(13) . . ?
C37 C38 H38 118.3 . . ?
C39 C38 H38 118.3 . . ?
C40 C39 C38 120.1(13) . . ?
C40 C39 H39 119.9 . . ?
C38 C39 H39 119.9 . . ?
C39 C40 C41 119.2(13) . . ?
C39 C40 H40 120.4 . . ?
C41 C40 H40 120.4 . . ?
C40 C41 C42 120.1(13) . . ?
C40 C41 H41 120.0 . . ?
C42 C41 H41 120.0 . . ?
C37 C42 C41 124.3(12) . . ?
C37 C42 H42 117.9 . . ?
C41 C42 H42 117.9 . . ?
C44 C43 C48 114.0(10) . . ?
C44 C43 B2 122.5(11) . . ?
C48 C43 B2 122.8(11) . . ?
C45 C44 C43 123.5(11) . . ?
C45 C44 H44 118.2 . . ?
C43 C44 H44 118.2 . . ?
C46 C45 C44 119.5(12) . . ?
C46 C45 H45 120.3 . . ?
C44 C45 H45 120.3 . . ?
C47 C46 C45 119.2(12) . . ?
C47 C46 H46 120.4 . . ?
C45 C46 H46 120.4 . . ?
C46 C47 C48 120.9(12) . . ?
C46 C47 H47 119.5 . . ?
C48 C47 H47 119.5 . . ?
C47 C48 C43 122.8(12) . . ?
C47 C48 H48 118.6 . . ?
C43 C48 H48 118.6 . . ?
C50 C49 C54 115.4(11) . . ?
C50 C49 B2 123.2(11) . . ?
C54 C49 B2 121.0(11) . . ?
C51 C50 C49 122.5(13) . . ?
C51 C50 H50 118.7 . . ?
C49 C50 H50 118.7 . . ?
C50 C51 C52 121.4(13) . . ?
C50 C51 H51 119.3 . . ?
C52 C51 H51 119.3 . . ?
C53 C52 C51 117.2(12) . . ?
C53 C52 H52 121.4 . . ?
C51 C52 H52 121.4 . . ?
C52 C53 C54 121.0(13) . . ?
C52 C53 H53 119.5 . . ?
C54 C53 H53 119.5 . . ?
C49 C54 C53 122.5(12) . . ?
C49 C54 H54 118.8 . . ?
C53 C54 H54 118.8 . . ?
O1 C55 C56 124.7(14) . . ?
O1 C55 C57 119.9(13) . . ?
C56 C55 C57 115.3(12) . . ?
C55 C56 H56A 109.5 . . ?
C55 C56 H56B 109.5 . . ?
H56A C56 H56B 109.5 . . ?
C55 C56 H56C 109.5 . . ?
H56A C56 H56C 109.5 . . ?
H56B C56 H56C 109.5 . . ?
C55 C57 H57A 109.5 . . ?
C55 C57 H57B 109.5 . . ?
H57A C57 H57B 109.5 . . ?
C55 C57 H57C 109.5 . . ?
H57A C57 H57C 109.5 . . ?
H57B C57 H57C 109.5 . . ?
O2 C58 C59 120.8(15) . . ?
O2 C58 C60 122.3(16) . . ?
C59 C58 C60 116.8(14) . . ?
C58 C59 H59A 109.5 . . ?
C58 C59 H59B 109.5 . . ?
H59A C59 H59B 109.5 . . ?
C58 C59 H59C 109.5 . . ?
H59A C59 H59C 109.5 . . ?
H59B C59 H59C 109.5 . . ?
C58 C60 H60A 109.5 . . ?
C58 C60 H60B 109.5 . . ?
H60A C60 H60B 109.5 . . ?
C58 C60 H60C 109.5 . . ?
H60A C60 H60C 109.5 . . ?
H60B C60 H60C 109.5 . . ?
O3 C61 C62 122.3(14) . . ?
O3 C61 C63 122.4(16) . . ?
C62 C61 C63 115.1(15) . . ?
C61 C62 H62A 109.5 . . ?
C61 C62 H62B 109.5 . . ?
H62A C62 H62B 109.5 . . ?
C61 C62 H62C 109.5 . . ?
H62A C62 H62C 109.5 . . ?
H62B C62 H62C 109.5 . . ?
C61 C63 H63A 109.5 . . ?
C61 C63 H63B 109.5 . . ?
H63A C63 H63B 109.5 . . ?
C61 C63 H63C 109.5 . . ?
H63A C63 H63C 109.5 . . ?
H63B C63 H63C 109.5 . . ?
O4 C64 C65 122.7(12) . . ?
O4 C64 C66 121.6(12) . . ?
C65 C64 C66 115.7(11) . . ?
C64 C65 H65A 109.5 . . ?
C64 C65 H65B 109.5 . . ?
H65A C65 H65B 109.5 . . ?
C64 C65 H65C 109.5 . . ?
H65A C65 H65C 109.5 . . ?
H65B C65 H65C 109.5 . . ?
C64 C66 H66A 109.5 . . ?
C64 C66 H66B 109.5 . . ?
H66A C66 H66B 109.5 . . ?
C64 C66 H66C 109.5 . . ?
H66A C66 H66C 109.5 . . ?
H66B C66 H66C 109.5 . . ?
C13 B1 C7 105.1(10) . . ?
C13 B1 C25 112.8(10) . . ?
C7 B1 C25 113.6(9) . . ?
C13 B1 C19 112.9(9) . . ?
C7 B1 C19 111.2(10) . . ?
C25 B1 C19 101.6(9) . . ?
C37 B2 C31 105.2(9) . . ?
C37 B2 C43 110.2(10) . . ?
C31 B2 C43 113.4(10) . . ?
C37 B2 C49 112.6(10) . . ?
C31 B2 C49 113.5(10) . . ?
C43 B2 C49 102.1(9) . . ?
N4B Pt1B N3B 92.1(4) . . ?
N4B Pt1B N1B 176.3(4) . . ?
N3B Pt1B N1B 89.2(4) . . ?
N4B Pt1B N2B 90.1(4) . . ?
N3B Pt1B N2B 176.6(4) . . ?
N1B Pt1B N2B 88.8(4) . . ?
Pt1B N1B H1B1 109.5 . . ?
Pt1B N1B H1B2 109.5 . . ?
H1B1 N1B H1B2 109.5 . . ?
Pt1B N1B H1B3 109.5 . . ?
H1B1 N1B H1B3 109.5 . . ?
H1B2 N1B H1B3 109.5 . . ?
Pt1B N2B H2B1 109.5 . . ?
Pt1B N2B H2B2 109.5 . . ?
H2B1 N2B H2B2 109.5 . . ?
Pt1B N2B H2B3 109.5 . . ?
H2B1 N2B H2B3 109.5 . . ?
H2B2 N2B H2B3 109.5 . . ?
C1B N3B Pt1B 126.1(8) . . ?
C1B N3B H3B4 117.0 . . ?
Pt1B N3B H3B4 117.0 . . ?
C4B N4B Pt1B 128.7(9) . . ?
C4B N4B H4B 115.6 . . ?
Pt1B N4B H4B 115.6 . . ?
C1B N5B H5B1 120.0 . . ?
C1B N5B H5B2 120.0 . . ?
H5B1 N5B H5B2 120.0 . . ?
C1B N6B C2B 121.9(10) . . ?
C1B N6B C3B 116.2(9) . . ?
C2B N6B C3B 121.4(10) . . ?
C4B N7B H7B1 120.0 . . ?
C4B N7B H7B2 120.0 . . ?
H7B1 N7B H7B2 120.0 . . ?
C4B N8B C6B 120.6(9) . . ?
C4B N8B C5B 122.3(10) . . ?
C6B N8B C5B 117.0(10) . . ?
N3B C1B N5B 119.7(11) . . ?
N3B C1B N6B 122.5(10) . . ?
N5B C1B N6B 117.7(10) . . ?
N6B C2B H2D1 109.5 . . ?
N6B C2B H2D2 109.5 . . ?
H2D1 C2B H2D2 109.5 . . ?
N6B C2B H2D3 109.5 . . ?
H2D1 C2B H2D3 109.5 . . ?
H2D2 C2B H2D3 109.5 . . ?
N6B C3B H3B1 109.5 . . ?
N6B C3B H3B2 109.5 . . ?
H3B1 C3B H3B2 109.5 . . ?
N6B C3B H3B3 109.5 . . ?
H3B1 C3B H3B3 109.5 . . ?
H3B2 C3B H3B3 109.5 . . ?
N4B C4B N7B 116.9(11) . . ?
N4B C4B N8B 123.5(11) . . ?
N7B C4B N8B 119.6(10) . . ?
N8B C5B H5D1 109.5 . . ?
N8B C5B H5D2 109.5 . . ?
H5D1 C5B H5D2 109.5 . . ?
N8B C5B H5D3 109.5 . . ?
H5D1 C5B H5D3 109.5 . . ?
H5D2 C5B H5D3 109.5 . . ?
N8B C6B H6D1 109.5 . . ?
N8B C6B H6D2 109.5 . . ?
H6D1 C6B H6D2 109.5 . . ?
N8B C6B H6D3 109.5 . . ?
H6D1 C6B H6D3 109.5 . . ?
H6D2 C6B H6D3 109.5 . . ?
C8B C7B C12B 116.7(11) . . ?
C8B C7B B1B 121.2(11) . . ?
C12B C7B B1B 121.7(11) . . ?
C7B C8B C9B 122.1(12) . . ?
C7B C8B H8B 118.9 . . ?
C9B C8B H8B 118.9 . . ?
C10B C9B C8B 119.1(12) . . ?
C10B C9B H9B 120.5 . . ?
C8B C9B H9B 120.5 . . ?
C11B C10B C9B 119.8(13) . . ?
C11B C10B H10B 120.1 . . ?
C9B C10B H10B 120.1 . . ?
C10B C11B C12B 120.7(13) . . ?
C10B C11B H11B 119.7 . . ?
C12B C11B H11B 119.7 . . ?
C11B C12B C7B 121.7(11) . . ?
C11B C12B H12B 119.2 . . ?
C7B C12B H12B 119.2 . . ?
C14B C13B C18B 115.2(12) . . ?
C14B C13B B1B 124.5(11) . . ?
C18B C13B B1B 120.1(11) . . ?
C13B C14B C15B 124.3(13) . . ?
C13B C14B H14B 117.9 . . ?
C15B C14B H14B 117.9 . . ?
C16B C15B C14B 117.6(13) . . ?
C16B C15B H15B 121.2 . . ?
C14B C15B H15B 121.2 . . ?
C17B C16B C15B 121.2(13) . . ?
C17B C16B H16B 119.4 . . ?
C15B C16B H16B 119.4 . . ?
C18B C17B C16B 118.6(13) . . ?
C18B C17B H17B 120.7 . . ?
C16B C17B H17B 120.7 . . ?
C17B C18B C13B 123.0(12) . . ?
C17B C18B H18B 118.5 . . ?
C13B C18B H18B 118.5 . . ?
C24B C19B C20B 115.4(12) . . ?
C24B C19B B1B 123.3(11) . . ?
C20B C19B B1B 120.8(11) . . ?
C19B C20B C21B 122.6(12) . . ?
C19B C20B H20B 118.7 . . ?
C21B C20B H20B 118.7 . . ?
C22B C21B C20B 119.7(12) . . ?
C22B C21B H21B 120.1 . . ?
C20B C21B H21B 120.1 . . ?
C23B C22B C21B 118.0(14) . . ?
C23B C22B H22B 121.0 . . ?
C21B C22B H22B 121.0 . . ?
C22B C23B C24B 121.0(14) . . ?
C22B C23B H23B 119.5 . . ?
C24B C23B H23B 119.5 . . ?
C19B C24B C23B 123.0(12) . . ?
C19B C24B H24B 118.5 . . ?
C23B C24B H24B 118.5 . . ?
C30B C25B C26B 114.7(11) . . ?
C30B C25B B1B 123.0(11) . . ?
C26B C25B B1B 121.8(11) . . ?
C27B C26B C25B 122.3(12) . . ?
C27B C26B H26B 118.8 . . ?
C25B C26B H26B 118.8 . . ?
C26B C27B C28B 120.7(12) . . ?
C26B C27B H27B 119.6 . . ?
C28B C27B H27B 119.6 . . ?
C29B C28B C27B 117.2(11) . . ?
C29B C28B H28B 121.4 . . ?
C27B C28B H28B 121.4 . . ?
C30B C29B C28B 121.2(12) . . ?
C30B C29B H29B 119.4 . . ?
C28B C29B H29B 119.4 . . ?
C29B C30B C25B 123.8(12) . . ?
C29B C30B H30B 118.1 . . ?
C25B C30B H30B 118.1 . . ?
C36B C31B C32B 116.3(10) . . ?
C36B C31B B2B 122.4(10) . . ?
C32B C31B B2B 120.8(10) . . ?
C33B C32B C31B 120.7(11) . . ?
C33B C32B H32B 119.7 . . ?
C31B C32B H32B 119.7 . . ?
C34B C33B C32B 122.5(11) . . ?
C34B C33B H33B 118.8 . . ?
C32B C33B H33B 118.8 . . ?
C33B C34B C35B 118.1(11) . . ?
C33B C34B H34B 120.9 . . ?
C35B C34B H34B 120.9 . . ?
C34B C35B C36B 119.8(12) . . ?
C34B C35B H35B 120.1 . . ?
C36B C35B H35B 120.1 . . ?
C31B C36B C35B 122.5(11) . . ?
C31B C36B H36B 118.7 . . ?
C35B C36B H36B 118.7 . . ?
C38B C37B C42B 116.0(11) . . ?
C38B C37B B2B 123.4(10) . . ?
C42B C37B B2B 120.2(10) . . ?
C37B C38B C39B 123.3(11) . . ?
C37B C38B H38B 118.4 . . ?
C39B C38B H38B 118.4 . . ?
C38B C39B C40B 120.0(12) . . ?
C38B C39B H39B 120.0 . . ?
C40B C39B H39B 120.0 . . ?
C41B C40B C39B 118.6(12) . . ?
C41B C40B H40B 120.7 . . ?
C39B C40B H40B 120.7 . . ?
C40B C41B C42B 120.5(12) . . ?
C40B C41B H41B 119.7 . . ?
C42B C41B H41B 119.7 . . ?
C41B C42B C37B 121.4(11) . . ?
C41B C42B H42B 119.3 . . ?
C37B C42B H42B 119.3 . . ?
C48B C43B C44B 117.2(12) . . ?
C48B C43B B2B 119.9(11) . . ?
C44B C43B B2B 122.7(11) . . ?
C43B C44B C45B 123.4(12) . . ?
C43B C44B H44B 118.3 . . ?
C45B C44B H44B 118.3 . . ?
C46B C45B C44B 119.5(12) . . ?
C46B C45B H45B 120.2 . . ?
C44B C45B H45B 120.2 . . ?
C45B C46B C47B 118.6(12) . . ?
C45B C46B H46B 120.7 . . ?
C47B C46B H46B 120.7 . . ?
C46B C47B C48B 119.1(12) . . ?
C46B C47B H47B 120.5 . . ?
C48B C47B H47B 120.5 . . ?
C43B C48B C47B 122.2(12) . . ?
C43B C48B H48B 118.9 . . ?
C47B C48B H48B 118.9 . . ?
C54B C49B C50B 116.0(11) . . ?
C54B C49B B2B 119.6(10) . . ?
C50B C49B B2B 124.0(11) . . ?
C51B C50B C49B 123.2(12) . . ?
C51B C50B H50B 118.4 . . ?
C49B C50B H50B 118.4 . . ?
C52B C51B C50B 119.8(13) . . ?
C52B C51B H51B 120.1 . . ?
C50B C51B H51B 120.1 . . ?
C51B C52B C53B 120.1(13) . . ?
C51B C52B H52B 119.9 . . ?
C53B C52B H52B 119.9 . . ?
C52B C53B C54B 120.1(13) . . ?
C52B C53B H53B 120.0 . . ?
C54B C53B H53B 120.0 . . ?
C49B C54B C53B 120.6(11) . . ?
C49B C54B H54B 119.7 . . ?
C53B C54B H54B 119.7 . . ?
C13B B1B C19B 104.6(10) . . ?
C13B B1B C7B 114.3(11) . . ?
C19B B1B C7B 110.4(10) . . ?
C13B B1B C25B 113.2(10) . . ?
C19B B1B C25B 112.3(10) . . ?
C7B B1B C25B 102.3(10) . . ?
C31B B2B C49B 111.7(9) . . ?
C31B B2B C37B 114.0(9) . . ?
C49B B2B C37B 102.5(9) . . ?
C31B B2B C43B 103.9(9) . . ?
C49B B2B C43B 113.9(10) . . ?
C37B B2B C43B 111.2(10) . . ?

loop_
_geom_bond_atom_site_label_1
_geom_bond_atom_site_label_2
_geom_bond_distance
_geom_bond_site_symmetry_2
_geom_bond_publ_flag
Pt1 N4 2.009(9) . ?
Pt1 N3 2.031(9) . ?
Pt1 N1 2.056(10) . ?
Pt1 N2 2.073(8) . ?
O1 C55 1.215(15) . ?
O2 C58 1.195(15) . ?
O3 C61 1.218(15) . ?
O4 C64 1.191(14) . ?
N1 H1A 0.9100 . ?
N1 H1B 0.9100 . ?
N1 H1C 0.9100 . ?
N2 H2A 0.9100 . ?
N2 H2B 0.9100 . ?
N2 H2C 0.9100 . ?
N3 C1 1.284(14) . ?
N3 H3 0.8800 . ?
N4 C4 1.253(15) . ?
N4 H4 0.8800 . ?
N5 C1 1.364(14) . ?
N5 H5A 0.8800 . ?
N5 H5B 0.8800 . ?
N6 C1 1.364(14) . ?
N6 C2 1.449(14) . ?
N6 C3 1.467(15) . ?
N7 C4 1.359(15) . ?
N7 H7A 0.8800 . ?
N7 H7B 0.8800 . ?
N8 C4 1.392(16) . ?
N8 C6 1.425(15) . ?
N8 C5 1.445(15) . ?
C2 H2D 0.9800 . ?
C2 H2E 0.9800 . ?
C2 H2F 0.9800 . ?
C3 H3A 0.9800 . ?
C3 H3B 0.9800 . ?
C3 H3C 0.9800 . ?
C5 H5D 0.9800 . ?
C5 H5E 0.9800 . ?
C5 H5F 0.9800 . ?
C6 H6A 0.9800 . ?
C6 H6B 0.9800 . ?
C6 H6C 0.9800 . ?
C7 C8 1.381(16) . ?
C7 C12 1.422(16) . ?
C7 B1 1.616(19) . ?
C8 C9 1.378(17) . ?
C8 H8 0.9500 . ?
C9 C10 1.378(18) . ?
C9 H9 0.9500 . ?
C10 C11 1.373(17) . ?
C10 H10 0.9500 . ?
C11 C12 1.377(17) . ?
C11 H11 0.9500 . ?
C12 H12 0.9500 . ?
C13 C18 1.402(14) . ?
C13 C14 1.425(16) . ?
C13 B1 1.600(17) . ?
C14 C15 1.372(15) . ?
C14 H14 0.9500 . ?
C15 C16 1.391(16) . ?
C15 H15 0.9500 . ?
C16 C17 1.355(16) . ?
C16 H16 0.9500 . ?
C17 C18 1.383(15) . ?
C17 H17 0.9500 . ?
C18 H18 0.9500 . ?
C19 C24 1.379(15) . ?
C19 C20 1.411(16) . ?
C19 B1 1.671(18) . ?
C20 C21 1.390(15) . ?
C20 H20 0.9500 . ?
C21 C22 1.389(16) . ?
C21 H21 0.9500 . ?
C22 C23 1.345(16) . ?
C22 H22 0.9500 . ?
C23 C24 1.421(16) . ?
C23 H23 0.9500 . ?
C24 H24 0.9500 . ?
C25 C30 1.368(14) . ?
C25 C26 1.405(16) . ?
C25 B1 1.666(16) . ?
C26 C27 1.407(16) . ?
C26 H26 0.9500 . ?
C27 C28 1.364(16) . ?
C27 H27 0.9500 . ?
C28 C29 1.380(17) . ?
C28 H28 0.9500 . ?
C29 C30 1.415(15) . ?
C29 H29 0.9500 . ?
C30 H30 0.9500 . ?
C31 C36 1.395(16) . ?
C31 C32 1.416(16) . ?
C31 B2 1.634(18) . ?
C32 C33 1.406(17) . ?
C32 H32 0.9500 . ?
C33 C34 1.381(18) . ?
C33 H33 0.9500 . ?
C34 C35 1.408(19) . ?
C34 H34 0.9500 . ?
C35 C36 1.375(17) . ?
C35 H35 0.9500 . ?
C36 H36 0.9500 . ?
C37 C42 1.395(16) . ?
C37 C38 1.410(16) . ?
C37 B2 1.617(18) . ?
C38 C39 1.411(17) . ?
C38 H38 0.9500 . ?
C39 C40 1.361(18) . ?
C39 H39 0.9500 . ?
C40 C41 1.368(17) . ?
C40 H40 0.9500 . ?
C41 C42 1.400(17) . ?
C41 H41 0.9500 . ?
C42 H42 0.9500 . ?
C43 C44 1.397(16) . ?
C43 C48 1.422(16) . ?
C43 B2 1.645(17) . ?
C44 C45 1.390(15) . ?
C44 H44 0.9500 . ?
C45 C46 1.389(17) . ?
C45 H45 0.9500 . ?
C46 C47 1.363(17) . ?
C46 H46 0.9500 . ?
C47 C48 1.372(15) . ?
C47 H47 0.9500 . ?
C48 H48 0.9500 . ?
C49 C50 1.378(16) . ?
C49 C54 1.390(16) . ?
C49 B2 1.672(18) . ?
C50 C51 1.375(16) . ?
C50 H50 0.9500 . ?
C51 C52 1.390(18) . ?
C51 H51 0.9500 . ?
C52 C53 1.363(17) . ?
C52 H52 0.9500 . ?
C53 C54 1.391(16) . ?
C53 H53 0.9500 . ?
C54 H54 0.9500 . ?
C55 C56 1.476(17) . ?
C55 C57 1.505(19) . ?
C56 H56A 0.9800 . ?
C56 H56B 0.9800 . ?
C56 H56C 0.9800 . ?
C57 H57A 0.9800 . ?
C57 H57B 0.9800 . ?
C57 H57C 0.9800 . ?
C58 C59 1.46(2) . ?
C58 C60 1.52(2) . ?
C59 H59A 0.9800 . ?
C59 H59B 0.9800 . ?
C59 H59C 0.9800 . ?
C60 H60A 0.9800 . ?
C60 H60B 0.9800 . ?
C60 H60C 0.9800 . ?
C61 C62 1.47(2) . ?
C61 C63 1.47(2) . ?
C62 H62A 0.9800 . ?
C62 H62B 0.9800 . ?
C62 H62C 0.9800 . ?
C63 H63A 0.9800 . ?
C63 H63B 0.9800 . ?
C63 H63C 0.9800 . ?
C64 C65 1.519(16) . ?
C64 C66 1.525(18) . ?
C65 H65A 0.9800 . ?
C65 H65B 0.9800 . ?
C65 H65C 0.9800 . ?
C66 H66A 0.9800 . ?
C66 H66B 0.9800 . ?
C66 H66C 0.9800 . ?
Pt1B N4B 2.015(9) . ?
Pt1B N3B 2.035(9) . ?
Pt1B N1B 2.072(10) . ?
Pt1B N2B 2.085(9) . ?
N1B H1B1 0.9100 . ?
N1B H1B2 0.9100 . ?
N1B H1B3 0.9100 . ?
N2B H2B1 0.9100 . ?
N2B H2B2 0.9100 . ?
N2B H2B3 0.9100 . ?
N3B C1B 1.267(13) . ?
N3B H3B4 0.8800 . ?
N4B C4B 1.303(13) . ?
N4B H4B 0.8800 . ?
N5B C1B 1.323(14) . ?
N5B H5B1 0.8800 . ?
N5B H5B2 0.8800 . ?
N6B C1B 1.398(14) . ?
N6B C2B 1.408(14) . ?
N6B C3B 1.445(14) . ?
N7B C4B 1.359(14) . ?
N7B H7B1 0.8800 . ?
N7B H7B2 0.8800 . ?
N8B C4B 1.360(15) . ?
N8B C6B 1.457(14) . ?
N8B C5B 1.464(13) . ?
C2B H2D1 0.9800 . ?
C2B H2D2 0.9800 . ?
C2B H2D3 0.9800 . ?
C3B H3B1 0.9800 . ?
C3B H3B2 0.9800 . ?
C3B H3B3 0.9800 . ?
C5B H5D1 0.9800 . ?
C5B H5D2 0.9800 . ?
C5B H5D3 0.9800 . ?
C6B H6D1 0.9800 . ?
C6B H6D2 0.9800 . ?
C6B H6D3 0.9800 . ?
C7B C8B 1.379(16) . ?
C7B C12B 1.420(16) . ?
C7B B1B 1.658(19) . ?
C8B C9B 1.414(16) . ?
C8B H8B 0.9500 . ?
C9B C10B 1.396(18) . ?
C9B H9B 0.9500 . ?
C10B C11B 1.371(17) . ?
C10B H10B 0.9500 . ?
C11B C12B 1.382(16) . ?
C11B H11B 0.9500 . ?
C12B H12B 0.9500 . ?
C13B C14B 1.381(15) . ?
C13B C18B 1.426(16) . ?
C13B B1B 1.623(18) . ?
C14B C15B 1.412(16) . ?
C14B H14B 0.9500 . ?
C15B C16B 1.396(19) . ?
C15B H15B 0.9500 . ?
C16B C17B 1.396(19) . ?
C16B H16B 0.9500 . ?
C17B C18B 1.392(17) . ?
C17B H17B 0.9500 . ?
C18B H18B 0.9500 . ?
C19B C24B 1.385(16) . ?
C19B C20B 1.390(15) . ?
C19B B1B 1.639(19) . ?
C20B C21B 1.407(17) . ?
C20B H20B 0.9500 . ?
C21B C22B 1.398(18) . ?
C21B H21B 0.9500 . ?
C22B C23B 1.372(18) . ?
C22B H22B 0.9500 . ?
C23B C24B 1.390(18) . ?
C23B H23B 0.9500 . ?
C24B H24B 0.9500 . ?
C25B C30B 1.397(16) . ?
C25B C26B 1.404(16) . ?
C25B B1B 1.663(17) . ?
C26B C27B 1.379(15) . ?
C26B H26B 0.9500 . ?
C27B C28B 1.411(18) . ?
C27B H27B 0.9500 . ?
C28B C29B 1.377(17) . ?
C28B H28B 0.9500 . ?
C29B C30B 1.361(15) . ?
C29B H29B 0.9500 . ?
C30B H30B 0.9500 . ?
C31B C36B 1.394(15) . ?
C31B C32B 1.400(16) . ?
C31B B2B 1.644(16) . ?
C32B C33B 1.387(15) . ?
C32B H32B 0.9500 . ?
C33B C34B 1.374(16) . ?
C33B H33B 0.9500 . ?
C34B C35B 1.381(17) . ?
C34B H34B 0.9500 . ?
C35B C36B 1.404(15) . ?
C35B H35B 0.9500 . ?
C36B H36B 0.9500 . ?
C37B C38B 1.385(15) . ?
C37B C42B 1.418(15) . ?
C37B B2B 1.650(17) . ?
C38B C39B 1.387(16) . ?
C38B H38B 0.9500 . ?
C39B C40B 1.394(16) . ?
C39B H39B 0.9500 . ?
C40B C41B 1.388(17) . ?
C40B H40B 0.9500 . ?
C41B C42B 1.403(16) . ?
C41B H41B 0.9500 . ?
C42B H42B 0.9500 . ?
C43B C48B 1.354(16) . ?
C43B C44B 1.363(15) . ?
C43B B2B 1.664(19) . ?
C44B C45B 1.415(16) . ?
C44B H44B 0.9500 . ?
C45B C46B 1.359(16) . ?
C45B H45B 0.9500 . ?
C46B C47B 1.418(18) . ?
C46B H46B 0.9500 . ?
C47B C48B 1.426(17) . ?
C47B H47B 0.9500 . ?
C48B H48B 0.9500 . ?
C49B C54B 1.403(15) . ?
C49B C50B 1.403(16) . ?
C49B B2B 1.646(17) . ?
C50B C51B 1.373(17) . ?
C50B H50B 0.9500 . ?
C51B C52B 1.358(18) . ?
C51B H51B 0.9500 . ?
C52B C53B 1.387(18) . ?
C52B H52B 0.9500 . ?
C53B C54B 1.407(16) . ?
C53B H53B 0.9500 . ?
C54B H54B 0.9500 . ?

loop_
_geom_hbond_atom_site_label_D
_geom_hbond_atom_site_label_H
_geom_hbond_atom_site_label_A
_geom_hbond_distance_DH
_geom_hbond_distance_HA
_geom_hbond_distance_DA
_geom_hbond_angle_DHA
_geom_hbond_site_symmetry_A
_geom_hbond_publ_flag
N5 H5B O4 0.88 2.06 2.896(13) 158.8 1_545 yes
N7 H7B O2 0.88 2.08 2.865(15) 147.3 1_655 yes
N5B H5B2 O3 0.88 2.11 2.879(13) 145.2 . yes
N7B H7B2 O1 0.88 2.04 2.869(12) 156.7 1_655 yes
